data_2240396
loop_
_publ_author_name
'Harhouri, Wafa'
'Dhifaoui, Salma'
'Najmudin, Shabir'
'Bonif\'acio, Cecilia'
'Nasri, Habib'

_publ_section_title
;
 Crystal structure of
 chlorido(5,10,15,20-tetraphenylporphyrinato-\k^4^<i>N</i>)manganese(III)
 2-aminopyridine disolvate
;
_journal_issue 2
_journal_name_full 'Acta Crystallographica Section E'
_journal_page_first 165
_journal_page_last 167
_journal_paper_doi 10.1107/S205698901500050X
_journal_volume 71
_journal_year 2015
_chemical_formula_iupac '[Mn (C44 H28 N4) Cl], 2C5 H6 N2'
_chemical_formula_moiety 'C44 H28 Cl Mn N4, 2(C5 H6 N2)'
_chemical_formula_sum 'C54 H40 Cl Mn N8'
_chemical_formula_weight 891.33
_chemical_name_systematic
;
Chlorido(5,10,15,20-tetraphenylporphyrinato-\k^4^<i>N</i>)manganese(III)
2-aminopyridine disolvate
;
_space_group_IT_number 2
_symmetry_cell_setting triclinic
_symmetry_space_group_name_Hall '-P 1'
_symmetry_space_group_name_H-M 'P -1'
_atom_sites_solution_hydrogens geom
_atom_sites_solution_primary direct
_atom_sites_solution_secondary difmap
_audit_creation_method SHELXL-97
_cell_angle_alpha 92.441(3)
_cell_angle_beta 94.699(2)
_cell_angle_gamma 108.186(2)
_cell_formula_units_Z 2
_cell_length_a 9.9617(4)
_cell_length_b 12.1247(6)
_cell_length_c 18.9100(9)
_cell_measurement_reflns_used 8818
_cell_measurement_temperature 180(2)
_cell_measurement_theta_max 27.77
_cell_measurement_theta_min 2.17
_cell_volume 2157.01(17)
_computing_cell_refinement
;
SAINT (Bruker, 2006)
;
_computing_data_collection
;
APEX2 (Bruker, 2006)
;
_computing_data_reduction
;
SAINT (Bruker, 2006)
;
_computing_molecular_graphics
;
ORTEPIII (Burnett & Johnson, 1996), ORTEP-3 for Windows (Farrugia,
2012) and
Mercury (Macrae <i>et al.</i>, 2008)
;
_computing_publication_material
;
WinGX (Farrugia, 2012)
;
_computing_structure_refinement
;
SHELXL97 (Sheldrick, 2008, 2015)
;
_computing_structure_solution
;
SIR2004 (Burla <i>et al.</i>,  2005)
;
_diffrn_ambient_temperature 180(2)
_diffrn_measured_fraction_theta_full 0.998
_diffrn_measured_fraction_theta_max 0.998
_diffrn_measurement_device_type 'Bruker APEXII CCD'
_diffrn_measurement_method '\f and \w scans'
_diffrn_radiation_monochromator graphite
_diffrn_radiation_source 'fine-focus sealed tube'
_diffrn_radiation_type MoK\a
_diffrn_radiation_wavelength 0.71073
_diffrn_reflns_av_R_equivalents 0.0413
_diffrn_reflns_av_sigmaI/netI 0.0409
_diffrn_reflns_limit_h_max 12
_diffrn_reflns_limit_h_min -12
_diffrn_reflns_limit_k_max 14
_diffrn_reflns_limit_k_min -14
_diffrn_reflns_limit_l_max 23
_diffrn_reflns_limit_l_min -20
_diffrn_reflns_number 35821
_diffrn_reflns_theta_full 26.02
_diffrn_reflns_theta_max 26.02
_diffrn_reflns_theta_min 1.77
_exptl_absorpt_coefficient_mu 0.417
_exptl_absorpt_correction_T_max 0.7456
_exptl_absorpt_correction_T_min 0.7014
_exptl_absorpt_correction_type multi-scan
_exptl_absorpt_process_details
;
(SADABS; Bruker, 2006)
;
_exptl_crystal_colour brown
_exptl_crystal_density_diffrn 1.372
_exptl_crystal_density_method 'not measured'
_exptl_crystal_description block
_exptl_crystal_F_000 924
_exptl_crystal_size_max 0.48
_exptl_crystal_size_mid 0.38
_exptl_crystal_size_min 0.16
_refine_diff_density_max 0.485
_refine_diff_density_min -0.372
_refine_ls_extinction_method none
_refine_ls_goodness_of_fit_ref 1.046
_refine_ls_hydrogen_treatment constr
_refine_ls_matrix_type full
_refine_ls_number_parameters 577
_refine_ls_number_reflns 8487
_refine_ls_number_restraints 0
_refine_ls_restrained_S_all 1.046
_refine_ls_R_factor_all 0.0576
_refine_ls_R_factor_gt 0.0407
_refine_ls_shift/su_max 0.001
_refine_ls_shift/su_mean 0.000
_refine_ls_structure_factor_coef Fsqd
_refine_ls_weighting_details 'calc w=1/[\s^2^(Fo^2^)+(0.0438P)^2^+1.0654P] where P=(Fo^2^+2Fc^2^)/3'
_refine_ls_weighting_scheme calc
_refine_ls_wR_factor_gt 0.0974
_refine_ls_wR_factor_ref 0.1070
_reflns_number_gt 6523
_reflns_number_total 8499
_reflns_threshold_expression I>2sigma(I)
_cod_data_source_file cv5479sup1.cf
_cod_data_source_block I
_cod_database_code 2240396
_cod_database_fobs_code 2240396

loop_
_symmetry_equiv_pos_as_xyz
'x, y, z'
'-x, -y, -z'

loop_
_atom_site_type_symbol
_atom_site_label
_atom_site_fract_x
_atom_site_fract_y
_atom_site_fract_z
_atom_site_U_iso_or_equiv
_atom_site_adp_type
_atom_site_calc_flag
_atom_site_refinement_flags
_atom_site_occupancy
_atom_site_symmetry_multiplicity
Mn Mn 0.71850(3) 0.20739(3) 0.748853(16) 0.02309(10) Uani d . 1 1
Cl Cl 0.47678(6) 0.07348(5) 0.73057(3) 0.03758(15) Uani d . 1 1
N N1 0.77802(17) 0.14667(15) 0.66018(9) 0.0234(4) Uani d . 1 1
N N2 0.80369(18) 0.10608(15) 0.80656(9) 0.0250(4) Uani d . 1 1
N N3 0.68922(18) 0.28550(15) 0.83972(9) 0.0244(4) Uani d . 1 1
N N4 0.66655(18) 0.32903(15) 0.69325(9) 0.0234(4) Uani d . 1 1
N N5 0.9736(2) 0.36456(17) 0.76389(10) 0.0359(5) Uani d . 1 1
H H5A 0.9784 0.3197 0.7283 0.043 Uiso calc R 1 1
H H5B 0.9219 0.4093 0.7592 0.043 Uiso calc R 1 1
N N6 1.1266(2) 0.29239(19) 0.83104(11) 0.0427(5) Uani d . 1 1
N N7 1.2610(2) 0.2348(2) 0.70136(14) 0.0552(6) Uani d . 1 1
H H7A 1.2301 0.2540 0.7396 0.066 Uiso calc R 1 1
H H7B 1.3217 0.1975 0.7035 0.066 Uiso calc R 1 1
N N8 1.1197(2) 0.32107(18) 0.63848(11) 0.0410(5) Uani d . 1 1
C C1 0.7439(2) 0.17043(18) 0.59150(11) 0.0233(4) Uani d . 1 1
C C2 0.7927(2) 0.10102(18) 0.54253(11) 0.0272(5) Uani d . 1 1
H H2 0.7837 0.1013 0.4932 0.033 Uiso calc R 1 1
C C3 0.8539(2) 0.03566(19) 0.58099(11) 0.0275(5) Uani d . 1 1
H H3 0.8953 -0.0173 0.5632 0.033 Uiso calc R 1 1
C C4 0.8439(2) 0.06235(18) 0.65415(11) 0.0239(4) Uani d . 1 1
C C5 0.8866(2) 0.00644(18) 0.71051(11) 0.0249(5) Uani d . 1 1
C C6 0.8707(2) 0.03070(18) 0.78147(11) 0.0257(5) Uani d . 1 1
C C7 0.9224(2) -0.0208(2) 0.84009(12) 0.0322(5) Uani d . 1 1
H H7 0.9723 -0.0739 0.8374 0.039 Uiso calc R 1 1
C C8 0.8855(2) 0.0216(2) 0.89976(12) 0.0322(5) Uani d . 1 1
H H8 0.9056 0.0035 0.9459 0.039 Uiso calc R 1 1
C C9 0.8098(2) 0.09952(19) 0.87930(11) 0.0260(5) Uani d . 1 1
C C10 0.7539(2) 0.16021(19) 0.92676(11) 0.0270(5) Uani d . 1 1
C C11 0.6954(2) 0.24586(19) 0.90708(11) 0.0261(5) Uani d . 1 1
C C12 0.6382(2) 0.3106(2) 0.95446(12) 0.0311(5) Uani d . 1 1
H H12 0.6278 0.2992 1.0023 0.037 Uiso calc R 1 1
C C13 0.6022(2) 0.39102(19) 0.91726(11) 0.0301(5) Uani d . 1 1
H H13 0.5639 0.4462 0.9348 0.036 Uiso calc R 1 1
C C14 0.6336(2) 0.37604(19) 0.84551(11) 0.0261(5) Uani d . 1 1
C C15 0.6088(2) 0.44238(18) 0.79069(11) 0.0252(5) Uani d . 1 1
C C16 0.6228(2) 0.41858(18) 0.71991(11) 0.0245(5) Uani d . 1 1
C C17 0.5830(2) 0.47860(19) 0.66212(11) 0.0291(5) Uani d . 1 1
H H17 0.5532 0.5439 0.6660 0.035 Uiso calc R 1 1
C C18 0.5967(2) 0.42307(19) 0.60135(12) 0.0283(5) Uani d . 1 1
H H18 0.5755 0.4416 0.5554 0.034 Uiso calc R 1 1
C C19 0.6499(2) 0.33038(18) 0.62017(11) 0.0241(4) Uani d . 1 1
C C20 0.6799(2) 0.25316(18) 0.57174(11) 0.0239(4) Uani d . 1 1
C C21 0.9456(2) -0.09079(19) 0.69477(11) 0.0255(5) Uani d . 1 1
C C22 1.0792(2) -0.0706(2) 0.67155(12) 0.0310(5) Uani d . 1 1
H H22 1.1331 0.0046 0.6632 0.037 Uiso calc R 1 1
C C23 1.1328(2) -0.1620(2) 0.66072(12) 0.0348(5) Uani d . 1 1
H H23 1.2228 -0.1477 0.6456 0.042 Uiso calc R 1 1
C C24 1.0536(3) -0.2736(2) 0.67222(12) 0.0358(6) Uani d . 1 1
H H24 1.0902 -0.3347 0.6654 0.043 Uiso calc R 1 1
C C25 0.9196(3) -0.2945(2) 0.69389(13) 0.0364(6) Uani d . 1 1
H H25 0.8652 -0.3701 0.7010 0.044 Uiso calc R 1 1
C C26 0.8656(2) -0.2043(2) 0.70511(12) 0.0319(5) Uani d . 1 1
H H26 0.7751 -0.2195 0.7197 0.038 Uiso calc R 1 1
C C27 0.7585(2) 0.1328(2) 1.00308(11) 0.0297(5) Uani d . 1 1
C C28 0.6758(3) 0.0259(2) 1.02330(13) 0.0359(6) Uani d . 1 1
H H28 0.6216 -0.0310 0.9888 0.043 Uiso calc R 1 1
C C29 0.6734(3) 0.0032(2) 1.09463(14) 0.0430(6) Uani d . 1 1
H H29 0.6161 -0.0679 1.1077 0.052 Uiso calc R 1 1
C C30 0.7548(3) 0.0850(3) 1.14558(14) 0.0469(7) Uani d . 1 1
H H30 0.7520 0.0698 1.1933 0.056 Uiso calc R 1 1
C C31 0.8410(3) 0.1896(3) 1.12667(13) 0.0432(7) Uani d . 1 1
H H31 0.8985 0.2441 1.1616 0.052 Uiso calc R 1 1
C C32 0.8427(3) 0.2145(2) 1.05562(12) 0.0358(5) Uani d . 1 1
H H32 0.9003 0.2860 1.0432 0.043 Uiso calc R 1 1
C C33 0.5585(2) 0.54284(19) 0.81056(11) 0.0271(5) Uani d . 1 1
C C34 0.6532(3) 0.6437(2) 0.84414(13) 0.0379(6) Uani d . 1 1
H H34 0.7487 0.6501 0.8526 0.045 Uiso calc R 1 1
C C35 0.6072(3) 0.7357(2) 0.86545(14) 0.0448(6) Uani d . 1 1
H H35 0.6719 0.8033 0.8880 0.054 Uiso calc R 1 1
C C36 0.4665(3) 0.7271(2) 0.85329(13) 0.0417(6) Uani d . 1 1
H H36 0.4357 0.7887 0.8676 0.050 Uiso calc R 1 1
C C37 0.3715(3) 0.6272(2) 0.81989(14) 0.0418(6) Uani d . 1 1
H H37 0.2760 0.6211 0.8118 0.050 Uiso calc R 1 1
C C38 0.4171(2) 0.5354(2) 0.79812(13) 0.0347(5) Uani d . 1 1
H H38 0.3521 0.4684 0.7750 0.042 Uiso calc R 1 1
C C39 0.6393(2) 0.25768(18) 0.49454(11) 0.0243(4) Uani d . 1 1
C C40 0.7006(2) 0.35470(19) 0.45743(11) 0.0289(5) Uani d . 1 1
H H40 0.7709 0.4185 0.4807 0.035 Uiso calc R 1 1
C C41 0.6578(2) 0.3570(2) 0.38642(12) 0.0322(5) Uani d . 1 1
H H41 0.6983 0.4227 0.3624 0.039 Uiso calc R 1 1
C C42 0.5555(2) 0.2625(2) 0.35099(12) 0.0348(5) Uani d . 1 1
H H42 0.5275 0.2643 0.3030 0.042 Uiso calc R 1 1
C C43 0.4945(2) 0.1651(2) 0.38668(12) 0.0343(5) Uani d . 1 1
H H43 0.4262 0.1008 0.3627 0.041 Uiso calc R 1 1
C C44 0.5351(2) 0.16335(19) 0.45802(11) 0.0290(5) Uani d . 1 1
H H44 0.4922 0.0982 0.4821 0.035 Uiso calc R 1 1
C C45 1.0496(2) 0.3647(2) 0.82897(13) 0.0367(6) Uani d . 1 1
C C46 1.1971(3) 0.2868(3) 0.89372(17) 0.0570(8) Uani d . 1 1
H H46 1.2503 0.2360 0.8960 0.068 Uiso calc R 1 1
C C47 1.1952(3) 0.3518(3) 0.95452(16) 0.0635(9) Uani d . 1 1
H H47 1.2454 0.3454 0.9970 0.076 Uiso calc R 1 1
C C48 1.1166(3) 0.4267(3) 0.95052(16) 0.0600(8) Uani d . 1 1
H H48 1.1145 0.4732 0.9905 0.072 Uiso calc R 1 1
C C49 1.0412(3) 0.4330(2) 0.88792(14) 0.0474(7) Uani d . 1 1
H H49 0.9857 0.4820 0.8850 0.057 Uiso calc R 1 1
C C50 1.0728(3) 0.3510(2) 0.57616(15) 0.0513(7) Uani d . 1 1
H H50 1.0070 0.3910 0.5762 0.062 Uiso calc R 1 1
C C51 1.1165(4) 0.3258(3) 0.51199(16) 0.0669(10) Uani d . 1 1
H H51 1.0816 0.3484 0.4698 0.080 Uiso calc R 1 1
C C52 1.2135(4) 0.2663(3) 0.51215(19) 0.0770(12) Uani d . 1 1
H H52 1.2454 0.2483 0.4696 0.092 Uiso calc R 1 1
C C53 1.2625(3) 0.2338(3) 0.57395(19) 0.0633(9) Uani d . 1 1
H H53 1.3272 0.1927 0.5743 0.076 Uiso calc R 1 1
C C54 1.2141(3) 0.2631(2) 0.63784(15) 0.0436(6) Uani d . 1 1

loop_
_atom_site_aniso_label
_atom_site_aniso_U_11
_atom_site_aniso_U_22
_atom_site_aniso_U_33
_atom_site_aniso_U_12
_atom_site_aniso_U_13
_atom_site_aniso_U_23
Mn 0.02838(18) 0.02739(19) 0.01763(17) 0.01494(14) 0.00212(13) 0.00061(13)
Cl 0.0315(3) 0.0396(3) 0.0404(4) 0.0096(2) 0.0044(2) 0.0016(3)
N1 0.0267(9) 0.0253(9) 0.0205(9) 0.0118(7) 0.0020(7) 0.0010(7)
N2 0.0288(9) 0.0303(10) 0.0199(9) 0.0154(8) 0.0026(7) 0.0002(8)
N3 0.0285(9) 0.0295(10) 0.0189(9) 0.0147(8) 0.0014(7) 0.0009(7)
N4 0.0273(9) 0.0267(10) 0.0186(9) 0.0124(7) 0.0021(7) -0.0004(7)
N5 0.0387(11) 0.0423(12) 0.0300(11) 0.0197(9) -0.0001(9) -0.0066(9)
N6 0.0391(12) 0.0477(13) 0.0399(13) 0.0146(10) -0.0048(10) -0.0007(10)
N7 0.0464(13) 0.0565(15) 0.0671(18) 0.0259(12) 0.0012(12) -0.0122(13)
N8 0.0362(11) 0.0405(12) 0.0412(13) 0.0052(9) 0.0054(10) -0.0041(10)
C1 0.0255(10) 0.0250(11) 0.0191(11) 0.0075(9) 0.0025(8) 0.0010(9)
C2 0.0345(12) 0.0296(12) 0.0192(11) 0.0128(10) 0.0039(9) -0.0003(9)
C3 0.0326(11) 0.0284(12) 0.0251(12) 0.0141(9) 0.0072(9) -0.0008(9)
C4 0.0268(11) 0.0246(11) 0.0219(11) 0.0106(9) 0.0033(9) 0.0001(9)
C5 0.0242(10) 0.0267(12) 0.0251(12) 0.0103(9) 0.0020(9) -0.0012(9)
C6 0.0271(11) 0.0291(12) 0.0243(12) 0.0147(9) 0.0004(9) 0.0004(9)
C7 0.0367(12) 0.0390(14) 0.0286(13) 0.0236(11) 0.0005(10) 0.0031(10)
C8 0.0391(13) 0.0416(14) 0.0220(12) 0.0223(11) -0.0003(10) 0.0041(10)
C9 0.0292(11) 0.0319(12) 0.0196(11) 0.0141(9) -0.0002(9) 0.0020(9)
C10 0.0290(11) 0.0347(13) 0.0196(11) 0.0139(10) 0.0008(9) 0.0016(9)
C11 0.0290(11) 0.0331(12) 0.0186(11) 0.0138(9) 0.0011(9) -0.0004(9)
C12 0.0394(13) 0.0406(14) 0.0186(11) 0.0202(11) 0.0042(9) 0.0008(10)
C13 0.0379(12) 0.0336(13) 0.0237(12) 0.0191(10) 0.0038(10) -0.0026(10)
C14 0.0284(11) 0.0292(12) 0.0237(11) 0.0140(9) 0.0018(9) -0.0014(9)
C15 0.0260(11) 0.0263(11) 0.0252(11) 0.0113(9) 0.0027(9) -0.0002(9)
C16 0.0254(10) 0.0253(11) 0.0247(12) 0.0106(9) 0.0032(9) 0.0024(9)
C17 0.0366(12) 0.0290(12) 0.0273(12) 0.0183(10) 0.0033(10) 0.0035(10)
C18 0.0349(12) 0.0323(12) 0.0224(12) 0.0175(10) 0.0006(9) 0.0042(9)
C19 0.0254(10) 0.0270(11) 0.0212(11) 0.0102(9) 0.0018(8) 0.0018(9)
C20 0.0253(10) 0.0256(11) 0.0198(11) 0.0070(9) 0.0017(8) 0.0020(9)
C21 0.0302(11) 0.0321(12) 0.0185(11) 0.0170(10) 0.0003(9) -0.0003(9)
C22 0.0341(12) 0.0315(13) 0.0307(13) 0.0145(10) 0.0063(10) 0.0020(10)
C23 0.0337(12) 0.0458(15) 0.0326(13) 0.0224(11) 0.0097(10) 0.0015(11)
C24 0.0459(14) 0.0394(14) 0.0302(13) 0.0261(12) 0.0021(11) -0.0037(11)
C25 0.0400(13) 0.0284(13) 0.0417(15) 0.0131(11) 0.0010(11) 0.0008(11)
C26 0.0287(11) 0.0351(13) 0.0342(13) 0.0133(10) 0.0041(10) 0.0022(10)
C27 0.0370(12) 0.0413(14) 0.0201(11) 0.0252(11) 0.0042(9) 0.0031(10)
C28 0.0417(13) 0.0431(15) 0.0294(13) 0.0216(11) 0.0052(10) 0.0065(11)
C29 0.0489(15) 0.0558(17) 0.0366(15) 0.0303(13) 0.0126(12) 0.0187(13)
C30 0.0550(16) 0.077(2) 0.0263(14) 0.0421(16) 0.0109(12) 0.0179(14)
C31 0.0506(15) 0.0693(19) 0.0228(13) 0.0410(15) -0.0052(11) -0.0058(12)
C32 0.0411(13) 0.0448(15) 0.0267(13) 0.0223(11) -0.0002(10) 0.0002(11)
C33 0.0373(12) 0.0295(12) 0.0202(11) 0.0173(10) 0.0078(9) 0.0036(9)
C34 0.0382(13) 0.0354(14) 0.0416(15) 0.0149(11) 0.0042(11) -0.0057(11)
C35 0.0573(17) 0.0303(14) 0.0462(16) 0.0141(12) 0.0080(13) -0.0096(11)
C36 0.0632(17) 0.0386(15) 0.0366(15) 0.0320(13) 0.0175(13) 0.0041(12)
C37 0.0437(14) 0.0479(16) 0.0450(16) 0.0278(13) 0.0136(12) 0.0066(13)
C38 0.0353(12) 0.0339(13) 0.0377(14) 0.0145(10) 0.0059(10) 0.0014(11)
C39 0.0282(11) 0.0279(12) 0.0206(11) 0.0143(9) 0.0023(9) 0.0009(9)
C40 0.0327(12) 0.0291(12) 0.0259(12) 0.0113(10) 0.0026(9) 0.0004(9)
C41 0.0390(13) 0.0362(13) 0.0274(13) 0.0185(11) 0.0083(10) 0.0092(10)
C42 0.0403(13) 0.0513(16) 0.0199(12) 0.0248(12) 0.0012(10) 0.0044(11)
C43 0.0339(12) 0.0397(14) 0.0282(13) 0.0132(11) -0.0038(10) -0.0074(10)
C44 0.0327(12) 0.0296(12) 0.0252(12) 0.0107(10) 0.0028(9) 0.0026(9)
C45 0.0294(12) 0.0419(14) 0.0351(14) 0.0068(11) 0.0026(10) -0.0006(11)
C46 0.0472(16) 0.062(2) 0.060(2) 0.0181(14) -0.0072(14) 0.0082(16)
C47 0.0538(18) 0.088(2) 0.0372(17) 0.0111(17) -0.0118(14) 0.0014(16)
C48 0.0478(17) 0.078(2) 0.0399(17) 0.0036(16) 0.0007(13) -0.0175(15)
C49 0.0413(15) 0.0527(17) 0.0417(16) 0.0079(13) 0.0027(12) -0.0129(13)
C50 0.0511(16) 0.0459(17) 0.0456(17) -0.0001(13) 0.0015(13) 0.0027(13)
C51 0.081(2) 0.055(2) 0.0391(18) -0.0149(18) 0.0059(16) -0.0031(14)
C52 0.085(3) 0.062(2) 0.057(2) -0.0197(19) 0.037(2) -0.0230(18)
C53 0.0516(17) 0.0527(19) 0.076(2) 0.0002(14) 0.0282(17) -0.0235(17)
C54 0.0337(13) 0.0394(15) 0.0496(17) 0.0016(11) 0.0061(12) -0.0129(12)

loop_
_atom_type_symbol
_atom_type_description
_atom_type_scat_dispersion_real
_atom_type_scat_dispersion_imag
_atom_type_scat_source
C C 0.0033 0.0016 'International Tables Vol C Tables 4.2.6.8 and 6.1.1.4'
H H 0.0000 0.0000 'International Tables Vol C Tables 4.2.6.8 and 6.1.1.4'
N N 0.0061 0.0033 'International Tables Vol C Tables 4.2.6.8 and 6.1.1.4'
O O 0.0106 0.0060 'International Tables Vol C Tables 4.2.6.8 and 6.1.1.4'
Co Co 0.3494 0.9721 'International Tables Vol C Tables 4.2.6.8 and 6.1.1.4'
K K 0.2009 0.2494 'International Tables Vol C Tables 4.2.6.8 and 6.1.1.4'

loop_
_geom_angle_atom_site_label_1
_geom_angle_atom_site_label_2
_geom_angle_atom_site_label_3
_geom_angle
N2 Mn N1 89.86(7)
N2 Mn N3 89.23(7)
N1 Mn N3 171.24(7)
N2 Mn N4 170.21(7)
N1 Mn N4 89.56(7)
N3 Mn N4 89.85(7)
N2 Mn Cl 97.32(5)
N1 Mn Cl 94.06(5)
N3 Mn Cl 94.70(5)
N4 Mn Cl 92.47(5)
C1 N1 C4 106.00(16)
C1 N1 Mn 125.95(13)
C4 N1 Mn 127.55(13)
C9 N2 C6 106.07(16)
C9 N2 Mn 127.08(13)
C6 N2 Mn 126.83(14)
C14 N3 C11 106.01(16)
C14 N3 Mn 126.43(14)
C11 N3 Mn 126.57(14)
C19 N4 C16 106.07(16)
C19 N4 Mn 126.53(13)
C16 N4 Mn 126.92(13)
C45 N5 H5A 120.0
C45 N5 H5B 120.0
H5A N5 H5B 120.0
C45 N6 C46 117.3(2)
C54 N7 H7A 120.0
C54 N7 H7B 120.0
H7A N7 H7B 120.0
C54 N8 C50 117.7(2)
N1 C1 C20 126.20(18)
N1 C1 C2 109.18(17)
C20 C1 C2 124.51(19)
C3 C2 C1 107.55(19)
C3 C2 H2 126.2
C1 C2 H2 126.2
C2 C3 C4 107.50(18)
C2 C3 H3 126.3
C4 C3 H3 126.3
N1 C4 C5 125.35(18)
N1 C4 C3 109.74(17)
C5 C4 C3 124.80(19)
C6 C5 C4 123.90(19)
C6 C5 C21 116.96(18)
C4 C5 C21 119.04(18)
N2 C6 C5 126.34(19)
N2 C6 C7 109.38(18)
C5 C6 C7 124.28(19)
C8 C7 C6 107.47(19)
C8 C7 H7 126.3
C6 C7 H7 126.3
C7 C8 C9 107.47(19)
C7 C8 H8 126.3
C9 C8 H8 126.3
N2 C9 C10 126.17(19)
N2 C9 C8 109.58(18)
C10 C9 C8 124.24(19)
C11 C10 C9 123.46(19)
C11 C10 C27 118.20(18)
C9 C10 C27 118.34(18)
N3 C11 C10 125.52(19)
N3 C11 C12 109.44(18)
C10 C11 C12 124.97(19)
C13 C12 C11 107.56(19)
C13 C12 H12 126.2
C11 C12 H12 126.2
C12 C13 C14 107.46(19)
C12 C13 H13 126.3
C14 C13 H13 126.3
N3 C14 C15 126.07(18)
N3 C14 C13 109.49(18)
C15 C14 C13 124.43(19)
C16 C15 C14 124.14(19)
C16 C15 C33 119.05(18)
C14 C15 C33 116.77(18)
N4 C16 C15 125.90(18)
N4 C16 C17 109.38(18)
C15 C16 C17 124.55(19)
C18 C17 C16 107.37(19)
C18 C17 H17 126.3
C16 C17 H17 126.3
C17 C18 C19 107.57(19)
C17 C18 H18 126.2
C19 C18 H18 126.2
N4 C19 C20 125.45(18)
N4 C19 C18 109.55(18)
C20 C19 C18 125.00(19)
C1 C20 C19 123.73(19)
C1 C20 C39 117.83(18)
C19 C20 C39 118.43(18)
C22 C21 C26 118.8(2)
C22 C21 C5 122.0(2)
C26 C21 C5 119.19(18)
C23 C22 C21 120.3(2)
C23 C22 H22 119.8
C21 C22 H22 119.8
C24 C23 C22 120.4(2)
C24 C23 H23 119.8
C22 C23 H23 119.8
C23 C24 C25 119.5(2)
C23 C24 H24 120.2
C25 C24 H24 120.2
C26 C25 C24 120.6(2)
C26 C25 H25 119.7
C24 C25 H25 119.7
C25 C26 C21 120.4(2)
C25 C26 H26 119.8
C21 C26 H26 119.8
C32 C27 C28 118.5(2)
C32 C27 C10 120.9(2)
C28 C27 C10 120.6(2)
C29 C28 C27 120.6(2)
C29 C28 H28 119.7
C27 C28 H28 119.7
C30 C29 C28 120.2(3)
C30 C29 H29 119.9
C28 C29 H29 119.9
C29 C30 C31 120.2(2)
C29 C30 H30 119.9
C31 C30 H30 119.9
C30 C31 C32 120.3(3)
C30 C31 H31 119.8
C32 C31 H31 119.8
C31 C32 C27 120.2(2)
C31 C32 H32 119.9
C27 C32 H32 119.9
C34 C33 C38 118.8(2)
C34 C33 C15 119.9(2)
C38 C33 C15 121.3(2)
C33 C34 C35 120.6(2)
C33 C34 H34 119.7
C35 C34 H34 119.7
C36 C35 C34 120.2(3)
C36 C35 H35 119.9
C34 C35 H35 119.9
C37 C36 C35 119.7(2)
C37 C36 H36 120.1
C35 C36 H36 120.1
C36 C37 C38 120.3(2)
C36 C37 H37 119.8
C38 C37 H37 119.8
C33 C38 C37 120.4(2)
C33 C38 H38 119.8
C37 C38 H38 119.8
C44 C39 C40 118.3(2)
C44 C39 C20 119.52(18)
C40 C39 C20 122.15(19)
C41 C40 C39 120.6(2)
C41 C40 H40 119.7
C39 C40 H40 119.7
C42 C41 C40 120.3(2)
C42 C41 H41 119.8
C40 C41 H41 119.8
C41 C42 C43 120.0(2)
C41 C42 H42 120.0
C43 C42 H42 120.0
C44 C43 C42 119.8(2)
C44 C43 H43 120.1
C42 C43 H43 120.1
C43 C44 C39 120.9(2)
C43 C44 H44 119.5
C39 C44 H44 119.5
N6 C45 C49 122.7(2)
N6 C45 N5 115.6(2)
C49 C45 N5 121.7(2)
N6 C46 C47 123.7(3)
N6 C46 H46 118.1
C47 C46 H46 118.1
C46 C47 C48 117.7(3)
C46 C47 H47 121.2
C48 C47 H47 121.2
C49 C48 C47 120.2(3)
C49 C48 H48 119.9
C47 C48 H48 119.9
C48 C49 C45 118.4(3)
C48 C49 H49 120.8
C45 C49 H49 120.8
N8 C50 C51 123.7(3)
N8 C50 H50 118.2
C51 C50 H50 118.2
C52 C51 C50 117.9(3)
C52 C51 H51 121.0
C50 C51 H51 121.0
C53 C52 C51 120.1(3)
C53 C52 H52 119.9
C51 C52 H52 119.9
C52 C53 C54 119.1(3)
C52 C53 H53 120.5
C54 C53 H53 120.5
N8 C54 N7 116.7(2)
N8 C54 C53 121.5(3)
N7 C54 C53 121.8(3)

loop_
_geom_bond_atom_site_label_1
_geom_bond_atom_site_label_2
_geom_bond_distance
Mn N2 2.0083(17)
Mn N1 2.0089(16)
Mn N3 2.0127(17)
Mn N4 2.0169(16)
Mn Cl 2.4351(7)
N1 C1 1.381(3)
N1 C4 1.382(2)
N2 C9 1.378(3)
N2 C6 1.379(3)
N3 C14 1.380(3)
N3 C11 1.384(3)
N4 C19 1.380(3)
N4 C16 1.381(3)
N5 C45 1.391(3)
N5 H5A 0.8600
N5 H5B 0.8600
N6 C45 1.333(3)
N6 C46 1.343(3)
N7 C54 1.350(3)
N7 H7A 0.8600
N7 H7B 0.8600
N8 C54 1.338(3)
N8 C50 1.338(3)
C1 C20 1.394(3)
C1 C2 1.438(3)
C2 C3 1.344(3)
C2 H2 0.9300
C3 C4 1.426(3)
C3 H3 0.9300
C4 C5 1.394(3)
C5 C6 1.394(3)
C5 C21 1.502(3)
C6 C7 1.432(3)
C7 C8 1.345(3)
C7 H7 0.9300
C8 C9 1.428(3)
C8 H8 0.9300
C9 C10 1.392(3)
C10 C11 1.390(3)
C10 C27 1.495(3)
C11 C12 1.431(3)
C12 C13 1.345(3)
C12 H12 0.9300
C13 C14 1.434(3)
C13 H13 0.9300
C14 C15 1.391(3)
C15 C16 1.385(3)
C15 C33 1.500(3)
C16 C17 1.435(3)
C17 C18 1.345(3)
C17 H17 0.9300
C18 C19 1.430(3)
C18 H18 0.9300
C19 C20 1.397(3)
C20 C39 1.490(3)
C21 C22 1.387(3)
C21 C26 1.390(3)
C22 C23 1.386(3)
C22 H22 0.9300
C23 C24 1.374(3)
C23 H23 0.9300
C24 C25 1.379(3)
C24 H24 0.9300
C25 C26 1.376(3)
C25 H25 0.9300
C26 H26 0.9300
C27 C32 1.390(3)
C27 C28 1.391(3)
C28 C29 1.389(3)
C28 H28 0.9300
C29 C30 1.363(4)
C29 H29 0.9300
C30 C31 1.372(4)
C30 H30 0.9300
C31 C32 1.390(3)
C31 H31 0.9300
C32 H32 0.9300
C33 C34 1.380(3)
C33 C38 1.383(3)
C34 C35 1.388(3)
C34 H34 0.9300
C35 C36 1.372(4)
C35 H35 0.9300
C36 C37 1.372(4)
C36 H36 0.9300
C37 C38 1.386(3)
C37 H37 0.9300
C38 H38 0.9300
C39 C44 1.392(3)
C39 C40 1.393(3)
C40 C41 1.379(3)
C40 H40 0.9300
C41 C42 1.376(3)
C41 H41 0.9300
C42 C43 1.381(3)
C42 H42 0.9300
C43 C44 1.379(3)
C43 H43 0.9300
C44 H44 0.9300
C45 C49 1.384(3)
C46 C47 1.371(4)
C46 H46 0.9300
C47 C48 1.372(4)
C47 H47 0.9300
C48 C49 1.367(4)
C48 H48 0.9300
C49 H49 0.9300
C50 C51 1.376(4)
C50 H50 0.9300
C51 C52 1.374(5)
C51 H51 0.9300
C52 C53 1.351(5)
C52 H52 0.9300
C53 C54 1.409(4)
C53 H53 0.9300

loop_
_geom_hbond_atom_site_label_D
_geom_hbond_atom_site_label_H
_geom_hbond_atom_site_label_A
_geom_hbond_site_symmetry_A
_geom_hbond_distance_DH
_geom_hbond_distance_HA
_geom_hbond_distance_DA
_geom_hbond_angle_DHA
N5 H5A N8 1_555 0.86 2.29 2.993(3) 139
N7 H7A N6 1_555 0.86 2.19 3.045(3) 173
N7 H7B Cl 1_655 0.86 2.51 3.358(2) 169
